data_7135888
loop_
_publ_author_name
'Gu, Shilin'
'Li, Dongsheng'
'Long, Deng'
'Yu, Xinglin'
'Li, Wentao'
'Ma, Sihan'
'Tao, Peng'

_publ_section_title
;
 Unlocking efficient near-infrared circularly polarized phosphorescence
 reaching 800 nm in cyclometalated Pt(II) complexes.
;
_journal_issue 39
_journal_name_full 'Chemical communications (Cambridge, England)'
_journal_page_first 9904
_journal_page_last 9908
_journal_paper_doi 10.1039/d6cc01319h
_journal_volume 62
_journal_year 2026
_chemical_absolute_configuration syn
_chemical_formula_moiety 'C48 H34 F2 N4 Pt2 S4'
_chemical_formula_sum 'C48 H34 F2 N4 Pt2 S4'
_chemical_formula_weight 1223.21
_space_group_crystal_system monoclinic
_space_group_IT_number 4
_space_group_name_Hall 'P 2yb'
_space_group_name_H-M_alt 'P 1 21 1'
_atom_sites_solution_hydrogens geom
_atom_sites_solution_primary dual
_audit_creation_date 2026-01-21
_audit_creation_method
;
Olex2 1.3
(compiled 2020.11.12 svn.r5f609507 for OlexSys, GUI svn.r6272)
;
_audit_update_record
;
2026-01-27 deposited with the CCDC.	2026-04-22 downloaded from the CCDC.
;
_cell_angle_alpha 90
_cell_angle_beta 98.285(2)
_cell_angle_gamma 90
_cell_formula_units_Z 2
_cell_length_a 11.2864(5)
_cell_length_b 15.3857(6)
_cell_length_c 12.0821(6)
_cell_measurement_reflns_used 9823
_cell_measurement_temperature 150.0
_cell_measurement_theta_max 28.296
_cell_measurement_theta_min 2.662
_cell_volume 2076.15(16)
_computing_cell_refinement 'SAINT V8.40B (?, 2016)'
_computing_data_reduction 'SAINT V8.40B (?, 2016)'
_computing_molecular_graphics 'Olex2 1.3 (Dolomanov et al., 2009)'
_computing_publication_material 'Olex2 1.3 (Dolomanov et al., 2009)'
_computing_structure_refinement 'SHELXL 2018/3 (Sheldrick, 2015)'
_computing_structure_solution 'SHELXT 2018/2 (Sheldrick, 2018)'
_diffrn_ambient_temperature 150.0
_diffrn_measured_fraction_theta_full 0.999
_diffrn_measured_fraction_theta_max 0.998
_diffrn_measurement_device_type 'Bruker d8 venture'
_diffrn_radiation_type MoK\a
_diffrn_radiation_wavelength 0.71073
_diffrn_reflns_av_R_equivalents 0.0532
_diffrn_reflns_av_unetI/netI 0.0304
_diffrn_reflns_Laue_measured_fraction_full 0.999
_diffrn_reflns_Laue_measured_fraction_max 0.998
_diffrn_reflns_limit_h_max 15
_diffrn_reflns_limit_h_min -15
_diffrn_reflns_limit_k_max 19
_diffrn_reflns_limit_k_min -20
_diffrn_reflns_limit_l_max 16
_diffrn_reflns_limit_l_min -16
_diffrn_reflns_number 96796
_diffrn_reflns_point_group_measured_fraction_full 0.987
_diffrn_reflns_point_group_measured_fraction_max 0.977
_diffrn_reflns_theta_full 25.242
_diffrn_reflns_theta_max 28.313
_diffrn_reflns_theta_min 2.157
_diffrn_source_current 1.4
_diffrn_source_power 0.07
_diffrn_source_voltage 50.0
_exptl_absorpt_coefficient_mu 6.982
_exptl_absorpt_correction_T_max 0.0962
_exptl_absorpt_correction_T_min 0.0549
_exptl_absorpt_correction_type multi-scan
_exptl_absorpt_process_details
;
SADABS-2016/2 (Bruker,2016/2) was used for absorption correction.
wR2(int) was 0.1168 before and 0.0710 after correction.
The Ratio of minimum to maximum transmission is 0.5707.
The \l/2 correction factor is Not present.
;
_exptl_crystal_colour colourless
_exptl_crystal_colour_primary colourless
_exptl_crystal_density_diffrn 1.957
_exptl_crystal_description block
_exptl_crystal_F_000 1176
_refine_diff_density_max 0.387
_refine_diff_density_min -0.488
_refine_diff_density_rms 0.066
_refine_ls_abs_structure_details
;
 Flack x determined using 4442 quotients [(I+)-(I-)]/[(I+)+(I-)]
 (Parsons, Flack and Wagner, Acta Cryst. B69 (2013) 249-259).
;
_refine_ls_abs_structure_Flack 0.008(2)
_refine_ls_extinction_method none
_refine_ls_goodness_of_fit_ref 1.017
_refine_ls_hydrogen_treatment constr
_refine_ls_matrix_type full
_refine_ls_number_parameters 541
_refine_ls_number_reflns 10113
_refine_ls_number_restraints 3
_refine_ls_restrained_S_all 1.022
_refine_ls_R_factor_all 0.0159
_refine_ls_R_factor_gt 0.0146
_refine_ls_shift/su_max 0.002
_refine_ls_shift/su_mean 0.000
_refine_ls_structure_factor_coef Fsqd
_refine_ls_weighting_details 'w=1/[\s^2^(Fo^2^)] where P=(Fo^2^+2Fc^2^)/3'
_refine_ls_weighting_scheme calc
_refine_ls_wR_factor_gt 0.0285
_refine_ls_wR_factor_ref 0.0288
_reflns_Friedel_coverage 0.890
_reflns_Friedel_fraction_full 0.974
_reflns_Friedel_fraction_max 0.956
_reflns_number_gt 9785
_reflns_number_total 10113
_reflns_threshold_expression 'I > 2\s(I)'
_cod_data_source_file d6cc01319h2.cif
_cod_data_source_block mo_0112t01
_cod_database_code 7135888
_shelx_shelxl_version_number 2018/3
_shelx_space_group_comment
;
The symmetry employed for this shelxl refinement is uniquely defined
by the following loop, which should always be used as a source of
symmetry information in preference to the above space-group names.
They are only intended as comments.
;
_olex2_refinement_description
;
1. Fixed Uiso
 At 1.2 times of:
  All C(H) groups, All C(H,H) groups
2. Restrained distances
 H25-H33
 1.95 with sigma of 0.01
 H33-H25
 1.95 with sigma of 0.005
3.a Ternary CH refined with riding coordinates:
 C12(H12), C3(H3)
3.b Secondary CH2 refined with riding coordinates:
 C2(H2A,H2B), C11(H11A,H11B)
3.c Aromatic/amide H refined with riding coordinates:
 C34(H34), C25(H25), C40(H40), C45(H45), C30(H30), C48(H48), C37(H37),
 C33(H33), C15(H15), C35(H35), C19(H19), C32(H32), C8(H8), C9(H9), C39(H39),
 C14(H14), C18(H18), C22(H22), C1(H1), C6(H6), C47(H47), C20(H20), C17(H17),
 C7(H7), C38(H38), C23(H23), C24(H24), C5(H5)
;
_olex2_submission_special_instructions 'No special instructions were received'

loop_
_space_group_symop_operation_xyz
'x, y, z'
'-x, y+1/2, -z'

loop_
_atom_site_label
_atom_site_type_symbol
_atom_site_fract_x
_atom_site_fract_y
_atom_site_fract_z
_atom_site_U_iso_or_equiv
_atom_site_adp_type
_atom_site_occupancy
_atom_site_site_symmetry_order
_atom_site_calc_flag
_atom_site_refinement_flags_posn
_atom_site_refinement_flags_adp
_atom_site_refinement_flags_occupancy
_atom_site_disorder_assembly
_atom_site_disorder_group
Pt2 Pt 0.65549(2) 0.43467(2) 0.28166(2) 0.02230(3) Uani 1 1 d . . . . .
Pt1 Pt 0.64699(2) 0.61679(2) 0.21601(2) 0.02443(4) Uani 1 1 d . . . . .
S2 S 0.51652(9) 0.57787(6) 0.06083(8) 0.03030(19) Uani 1 1 d . . . . .
S1 S 0.84939(7) 0.43130(8) 0.24833(7) 0.02974(17) Uani 1 1 d . . . . .
S3 S 0.52887(9) 0.43919(9) -0.10633(7) 0.0387(2) Uani 1 1 d . . . . .
S4 S 0.96247(11) 0.48980(9) 0.05840(10) 0.0488(3) Uani 1 1 d . . . . .
F2 F 0.9296(2) 0.50432(18) 0.6759(2) 0.0423(6) Uani 1 1 d . . . . .
N4 N 0.4870(2) 0.4335(2) 0.3260(2) 0.0250(5) Uani 1 1 d . . . . .
N3 N 0.7518(3) 0.6592(2) 0.3571(3) 0.0285(6) Uani 1 1 d . . . . .
F1 F 0.2019(2) 0.6874(2) 0.3028(3) 0.0607(8) Uani 1 1 d . . . . .
C44 C 0.6963(3) 0.4499(2) 0.4454(3) 0.0244(7) Uani 1 1 d . . . . .
C42 C 0.4812(3) 0.4341(3) 0.4363(3) 0.0247(6) Uani 1 1 d . . . . .
N2 N 0.6056(3) 0.41538(18) 0.1057(2) 0.0256(7) Uani 1 1 d . . . . .
C43 C 0.5971(3) 0.4490(2) 0.5054(3) 0.0249(7) Uani 1 1 d . . . . .
C28 C 0.5636(3) 0.6849(2) 0.4131(3) 0.0303(8) Uani 1 1 d . . . . .
C27 C 0.6948(3) 0.6811(2) 0.4443(3) 0.0294(8) Uani 1 1 d . . . . .
N1 N 0.7909(3) 0.5783(2) 0.1278(3) 0.0286(6) Uani 1 1 d . . . . .
C34 C 0.3835(3) 0.4369(3) 0.2502(3) 0.0284(7) Uani 1 1 d . . . . .
H34 H 0.389068 0.434868 0.172545 0.034 Uiso 1 1 calc R U . . .
C29 C 0.5213(3) 0.6550(2) 0.3043(3) 0.0283(8) Uani 1 1 d . . . . .
C25 C 0.7182(4) 0.7072(3) 0.6539(3) 0.0433(11) Uani 1 1 d . . . . .
H25 H 0.635356 0.697147 0.654907 0.052 Uiso 1 1 calc DR U . . .
C40 C 0.3553(3) 0.3968(3) 0.5857(3) 0.0313(8) Uani 1 1 d . . . . .
H40 H 0.424582 0.383880 0.637540 0.038 Uiso 1 1 calc R U . . .
C41 C 0.3682(3) 0.4233(2) 0.4756(3) 0.0273(7) Uani 1 1 d . . . . .
C45 C 0.8094(3) 0.4678(2) 0.5066(3) 0.0285(8) Uani 1 1 d . . . . .
H45 H 0.878553 0.468108 0.470232 0.034 Uiso 1 1 calc R U . . .
C12 C 0.8178(3) 0.6303(3) 0.0311(3) 0.0322(8) Uani 1 1 d . . . . .
H12 H 0.743928 0.631963 -0.025581 0.039 Uiso 1 1 calc R U . . .
C2 C 0.5682(4) 0.3289(3) -0.0637(3) 0.0384(9) Uani 1 1 d . . . . .
H2A H 0.496014 0.295068 -0.053285 0.046 Uiso 1 1 calc R U . . .
H2B H 0.609794 0.299332 -0.119815 0.046 Uiso 1 1 calc R U . . .
C31 C 0.3224(4) 0.6875(3) 0.3400(4) 0.0405(10) Uani 1 1 d . . . . .
C30 C 0.3979(4) 0.6558(3) 0.2690(4) 0.0346(8) Uani 1 1 d . . . . .
H30 H 0.366173 0.634791 0.196861 0.042 Uiso 1 1 calc R U . . .
C26 C 0.7641(4) 0.6986(2) 0.5519(3) 0.0342(9) Uani 1 1 d . . . . .
C48 C 0.6109(3) 0.4705(3) 0.6185(3) 0.0306(8) Uani 1 1 d . . . . .
H48 H 0.542465 0.473639 0.655755 0.037 Uiso 1 1 calc R U . . .
C37 C 0.1499(3) 0.4312(3) 0.4352(4) 0.0410(9) Uani 1 1 d . . . . .
H37 H 0.079095 0.443545 0.384975 0.049 Uiso 1 1 calc R U . . .
C33 C 0.4817(4) 0.7208(3) 0.4785(3) 0.0386(9) Uani 1 1 d . . . . .
H33 H 0.511154 0.745481 0.549187 0.046 Uiso 1 1 calc DR U . . .
C15 C 0.7949(4) 0.8747(3) 0.0754(4) 0.0459(11) Uani 1 1 d . . . . .
H15 H 0.738849 0.920153 0.055918 0.055 Uiso 1 1 calc R U . . .
C35 C 0.2743(3) 0.4431(3) 0.2829(3) 0.0340(8) Uani 1 1 d . . . . .
H35 H 0.205644 0.453083 0.229027 0.041 Uiso 1 1 calc R U . . .
C36 C 0.2622(3) 0.4349(3) 0.3969(3) 0.0310(7) Uani 1 1 d . . . . .
C19 C 0.8732(3) 0.6605(3) 0.3672(3) 0.0339(8) Uani 1 1 d . . . . .
H19 H 0.910454 0.643301 0.305076 0.041 Uiso 1 1 calc R U . . .
C46 C 0.8194(3) 0.4847(2) 0.6188(3) 0.0305(8) Uani 1 1 d . . . . .
C3 C 0.6513(3) 0.3396(2) 0.0472(3) 0.0291(8) Uani 1 1 d . . . . .
H3 H 0.732305 0.355528 0.029197 0.035 Uiso 1 1 calc R U . . .
C32 C 0.3611(4) 0.7210(3) 0.4427(4) 0.0442(10) Uani 1 1 d . . . . .
H32 H 0.306458 0.743796 0.488081 0.053 Uiso 1 1 calc R U . . .
C11 C 0.9175(4) 0.5845(3) -0.0228(4) 0.0470(12) Uani 1 1 d . . . . .
H11A H 0.986513 0.624050 -0.023611 0.056 Uiso 1 1 calc R U . . .
H11B H 0.886934 0.567833 -0.100893 0.056 Uiso 1 1 calc R U . . .
C8 C 0.5954(5) 0.1527(3) 0.2379(4) 0.0512(12) Uani 1 1 d . . . . .
H8 H 0.536876 0.133746 0.281692 0.061 Uiso 1 1 calc R U . . .
C9 C 0.5791(4) 0.2293(3) 0.1785(4) 0.0421(10) Uani 1 1 d . . . . .
H9 H 0.508505 0.262544 0.180723 0.051 Uiso 1 1 calc R U . . .
C39 C 0.2444(4) 0.3895(3) 0.6183(4) 0.0375(9) Uani 1 1 d . . . . .
H39 H 0.237071 0.370501 0.691837 0.045 Uiso 1 1 calc R U . . .
C4 C 0.6649(3) 0.2583(3) 0.1154(3) 0.0324(8) Uani 1 1 d . . . . .
C14 C 0.7673(4) 0.7900(3) 0.0410(3) 0.0386(9) Uani 1 1 d . . . . .
H14 H 0.691211 0.777700 -0.000787 0.046 Uiso 1 1 calc R U . . .
C18 C 0.9590(4) 0.7434(3) 0.1280(4) 0.0417(10) Uani 1 1 d . . . . .
H18 H 1.017148 0.698925 0.145465 0.050 Uiso 1 1 calc R U . . .
C22 C 0.9609(5) 0.7298(3) 0.6606(4) 0.0507(12) Uani 1 1 d . . . . .
H22 H 1.044801 0.737511 0.663523 0.061 Uiso 1 1 calc R U . . .
C1 C 0.9035(4) 0.8922(3) 0.1375(4) 0.0464(11) Uani 1 1 d . . . . .
H1 H 0.922111 0.949816 0.162221 0.056 Uiso 1 1 calc R U . . .
C6 C 0.7803(5) 0.1305(4) 0.1697(7) 0.080(2) Uani 1 1 d . . . . .
H6 H 0.849646 0.096269 0.166021 0.096 Uiso 1 1 calc R U . . .
C47 C 0.7231(3) 0.4872(3) 0.6774(3) 0.0339(9) Uani 1 1 d . . . . .
H47 H 0.733396 0.500027 0.755075 0.041 Uiso 1 1 calc R U . . .
C16 C 0.5552(3) 0.4726(3) 0.0340(3) 0.0271(8) Uani 1 1 d . . . . .
C20 C 0.9433(4) 0.6855(3) 0.4627(4) 0.0411(10) Uani 1 1 d . . . . .
H20 H 1.027488 0.690095 0.464664 0.049 Uiso 1 1 calc R U . . .
C17 C 0.9854(4) 0.8275(3) 0.1641(4) 0.0483(12) Uani 1 1 d . . . . .
H17 H 1.060447 0.840133 0.207480 0.058 Uiso 1 1 calc R U . . .
C21 C 0.8912(4) 0.7045(3) 0.5583(3) 0.0389(9) Uani 1 1 d . . . . .
C13 C 0.8492(3) 0.7231(3) 0.0667(3) 0.0327(8) Uani 1 1 d . . . . .
C7 C 0.6964(5) 0.1039(3) 0.2338(5) 0.0659(15) Uani 1 1 d . . . . .
H7 H 0.708077 0.051452 0.275452 0.079 Uiso 1 1 calc R U . . .
C38 C 0.1421(4) 0.4100(3) 0.5435(4) 0.0424(11) Uani 1 1 d . . . . .
H38 H 0.065968 0.409195 0.568407 0.051 Uiso 1 1 calc R U . . .
C23 C 0.9103(5) 0.7432(3) 0.7536(4) 0.0570(13) Uani 1 1 d . . . . .
H23 H 0.957378 0.762003 0.820894 0.068 Uiso 1 1 calc R U . . .
C24 C 0.7875(6) 0.7290(3) 0.7497(4) 0.0534(13) Uani 1 1 d . . . . .
H24 H 0.752275 0.734905 0.816108 0.064 Uiso 1 1 calc R U . . .
C5 C 0.7635(5) 0.2070(3) 0.1109(6) 0.0608(15) Uani 1 1 d . . . . .
H5 H 0.821684 0.224766 0.066033 0.073 Uiso 1 1 calc R U . . .
C10 C 0.8560(3) 0.5095(3) 0.1476(3) 0.0283(8) Uani 1 1 d . . . . .

loop_
_atom_site_aniso_label
_atom_site_aniso_U_11
_atom_site_aniso_U_22
_atom_site_aniso_U_33
_atom_site_aniso_U_23
_atom_site_aniso_U_13
_atom_site_aniso_U_12
Pt2 0.02488(6) 0.02338(6) 0.01850(6) 0.00075(5) 0.00265(5) 0.00088(6)
Pt1 0.02912(7) 0.02292(6) 0.02179(7) 0.00024(6) 0.00551(5) -0.00005(6)
S2 0.0347(5) 0.0301(4) 0.0247(5) 0.0032(4) -0.0001(4) 0.0037(4)
S1 0.0270(4) 0.0355(5) 0.0270(4) 0.0015(4) 0.0050(3) 0.0050(4)
S3 0.0505(5) 0.0462(6) 0.0186(4) -0.0032(5) 0.0020(4) -0.0019(5)
S4 0.0462(6) 0.0641(8) 0.0415(6) 0.0060(6) 0.0250(5) 0.0139(5)
F2 0.0338(12) 0.0600(18) 0.0303(13) -0.0029(12) -0.0051(10) -0.0019(11)
N4 0.0252(13) 0.0243(13) 0.0246(13) 0.0007(14) 0.0010(10) -0.0024(14)
N3 0.0335(16) 0.0242(15) 0.0284(16) -0.0019(12) 0.0072(13) -0.0049(12)
F1 0.0345(14) 0.078(2) 0.0705(19) -0.0078(16) 0.0112(13) 0.0142(13)
C44 0.0303(17) 0.0204(18) 0.0220(16) 0.0031(12) 0.0024(13) 0.0028(13)
C42 0.0286(16) 0.0213(15) 0.0241(15) -0.0009(16) 0.0041(12) 0.0008(16)
N2 0.0304(15) 0.0242(17) 0.0234(15) -0.0016(11) 0.0083(12) 0.0001(11)
C43 0.0281(16) 0.0228(18) 0.0237(16) 0.0014(13) 0.0037(13) 0.0017(13)
C28 0.037(2) 0.0233(18) 0.033(2) 0.0007(14) 0.0126(16) -0.0035(15)
C27 0.041(2) 0.0218(18) 0.0276(19) -0.0010(14) 0.0106(16) -0.0034(15)
N1 0.0347(17) 0.0304(16) 0.0223(15) -0.0008(12) 0.0095(13) -0.0027(13)
C34 0.0299(16) 0.0301(17) 0.0237(16) 0.0029(17) -0.0015(13) -0.0027(17)
C29 0.036(2) 0.0203(17) 0.029(2) 0.0037(14) 0.0088(16) 0.0017(14)
C25 0.068(3) 0.034(2) 0.029(2) 0.0016(18) 0.013(2) 0.004(2)
C40 0.035(2) 0.0324(19) 0.0272(19) -0.0055(15) 0.0065(16) -0.0034(15)
C41 0.0301(17) 0.0246(19) 0.0280(17) -0.0054(15) 0.0065(13) -0.0002(14)
C45 0.0286(18) 0.0303(18) 0.0264(19) 0.0019(14) 0.0031(15) 0.0048(14)
C12 0.0349(19) 0.038(2) 0.0241(18) 0.0032(15) 0.0069(15) -0.0045(16)
C2 0.048(2) 0.041(2) 0.026(2) -0.0104(17) 0.0049(17) -0.0031(18)
C31 0.031(2) 0.039(2) 0.053(3) -0.0023(19) 0.0127(19) 0.0051(17)
C30 0.037(2) 0.030(2) 0.036(2) 0.0024(16) 0.0037(17) 0.0025(16)
C26 0.052(2) 0.0226(18) 0.028(2) -0.0005(15) 0.0067(17) -0.0045(16)
C48 0.0332(19) 0.035(2) 0.0250(18) -0.0018(15) 0.0074(15) -0.0024(15)
C37 0.0281(18) 0.045(2) 0.050(2) -0.002(2) 0.0076(16) 0.002(2)
C33 0.050(2) 0.031(2) 0.038(2) -0.0057(16) 0.0182(19) -0.0022(17)
C15 0.059(3) 0.047(3) 0.036(2) 0.0040(19) 0.021(2) 0.008(2)
C35 0.0276(17) 0.035(2) 0.037(2) 0.0068(18) -0.0045(14) -0.0010(17)
C36 0.0283(16) 0.0277(17) 0.0371(19) -0.0016(18) 0.0047(14) 0.0026(17)
C19 0.036(2) 0.036(2) 0.031(2) -0.0029(16) 0.0065(16) -0.0044(16)
C46 0.0298(19) 0.030(2) 0.0287(19) 0.0017(15) -0.0050(15) 0.0005(15)
C3 0.0314(19) 0.0295(19) 0.0282(19) -0.0084(15) 0.0108(15) -0.0021(15)
C32 0.042(2) 0.040(2) 0.055(3) -0.007(2) 0.022(2) 0.0027(18)
C11 0.060(3) 0.052(3) 0.035(2) -0.0017(19) 0.026(2) -0.005(2)
C8 0.080(3) 0.033(2) 0.043(3) -0.0017(19) 0.019(2) -0.007(2)
C9 0.057(3) 0.032(2) 0.040(2) -0.0045(17) 0.017(2) 0.0009(19)
C39 0.040(2) 0.040(2) 0.035(2) -0.0072(18) 0.0151(18) -0.0037(17)
C4 0.0326(19) 0.0279(19) 0.036(2) -0.0071(16) 0.0019(16) -0.0010(15)
C14 0.039(2) 0.053(3) 0.026(2) -0.0002(18) 0.0118(17) 0.0002(19)
C18 0.045(2) 0.041(2) 0.039(2) 0.0063(19) 0.0045(19) -0.0092(19)
C22 0.067(3) 0.048(3) 0.033(2) -0.0012(19) -0.009(2) -0.015(2)
C1 0.071(3) 0.036(2) 0.035(2) -0.0005(18) 0.020(2) -0.012(2)
C6 0.049(3) 0.037(3) 0.155(7) 0.017(3) 0.017(3) 0.008(2)
C47 0.042(2) 0.041(2) 0.0185(18) -0.0030(16) 0.0031(16) -0.0041(18)
C16 0.0287(18) 0.0333(19) 0.0199(17) -0.0016(14) 0.0052(14) -0.0033(15)
C20 0.042(2) 0.045(3) 0.035(2) 0.0002(18) 0.0018(19) -0.0106(19)
C17 0.050(3) 0.054(3) 0.041(3) 0.001(2) 0.006(2) -0.023(2)
C21 0.051(3) 0.032(2) 0.031(2) -0.0022(17) -0.0010(18) -0.0096(18)
C13 0.039(2) 0.037(2) 0.0225(18) 0.0033(15) 0.0083(16) -0.0060(16)
C7 0.080(4) 0.033(3) 0.078(4) 0.010(3) -0.009(3) 0.000(2)
C38 0.035(2) 0.046(3) 0.051(3) -0.0100(19) 0.020(2) -0.0013(17)
C23 0.090(4) 0.043(3) 0.033(2) -0.002(2) -0.006(2) -0.009(3)
C24 0.097(4) 0.040(3) 0.024(2) -0.0019(17) 0.011(2) 0.008(3)
C5 0.041(3) 0.035(3) 0.109(5) 0.000(3) 0.022(3) -0.002(2)
C10 0.0251(17) 0.036(2) 0.0245(19) -0.0065(16) 0.0066(15) -0.0030(14)

loop_
_atom_type_symbol
_atom_type_description
_atom_type_scat_dispersion_real
_atom_type_scat_dispersion_imag
_atom_type_scat_source
C C 0.0033 0.0016 'International Tables Vol C Tables 4.2.6.8 and 6.1.1.4'
H H 0.0000 0.0000 'International Tables Vol C Tables 4.2.6.8 and 6.1.1.4'
F F 0.0171 0.0103 'International Tables Vol C Tables 4.2.6.8 and 6.1.1.4'
N N 0.0061 0.0033 'International Tables Vol C Tables 4.2.6.8 and 6.1.1.4'
Pt Pt -1.7033 8.3905 'International Tables Vol C Tables 4.2.6.8 and 6.1.1.4'
S S 0.1246 0.1234 'International Tables Vol C Tables 4.2.6.8 and 6.1.1.4'

loop_
_geom_angle_atom_site_label_1
_geom_angle_atom_site_label_2
_geom_angle_atom_site_label_3
_geom_angle
_geom_angle_site_symmetry_1
_geom_angle_site_symmetry_3
_geom_angle_publ_flag
S1 Pt2 Pt1 88.20(3) . . ?
N4 Pt2 Pt1 94.82(10) . . ?
N4 Pt2 S1 174.76(8) . . ?
N4 Pt2 N2 97.89(11) . . ?
C44 Pt2 Pt1 98.76(9) . . ?
C44 Pt2 S1 95.04(10) . . ?
C44 Pt2 N4 80.27(12) . . ?
C44 Pt2 N2 177.85(13) . . ?
N2 Pt2 Pt1 82.48(8) . . ?
N2 Pt2 S1 86.75(8) . . ?
S2 Pt1 Pt2 87.90(2) . . ?
N3 Pt1 Pt2 95.05(9) . . ?
N3 Pt1 S2 174.88(9) . . ?
N3 Pt1 N1 96.53(12) . . ?
N1 Pt1 Pt2 82.68(8) . . ?
N1 Pt1 S2 87.97(9) . . ?
C29 Pt1 Pt2 97.88(10) . . ?
C29 Pt1 S2 95.30(12) . . ?
C29 Pt1 N3 80.17(15) . . ?
C29 Pt1 N1 176.69(15) . . ?
C16 S2 Pt1 104.47(13) . . ?
C10 S1 Pt2 104.43(12) . . ?
C16 S3 C2 89.94(18) . . ?
C10 S4 C11 91.8(2) . . ?
C42 N4 Pt2 116.0(2) . . ?
C42 N4 C34 120.1(3) . . ?
C34 N4 Pt2 123.8(2) . . ?
C27 N3 Pt1 116.5(2) . . ?
C27 N3 C19 120.8(3) . . ?
C19 N3 Pt1 122.5(3) . . ?
C43 C44 Pt2 114.9(2) . . ?
C45 C44 Pt2 127.7(3) . . ?
C45 C44 C43 117.1(3) . . ?
N4 C42 C43 113.5(3) . . ?
N4 C42 C41 120.0(3) . . ?
C41 C42 C43 126.4(3) . . ?
C3 N2 Pt2 121.3(2) . . ?
C16 N2 Pt2 126.3(2) . . ?
C16 N2 C3 111.0(3) . . ?
C44 C43 C42 114.6(3) . . ?
C48 C43 C44 120.9(3) . . ?
C48 C43 C42 124.1(3) . . ?
C29 C28 C27 114.7(3) . . ?
C29 C28 C33 119.2(4) . . ?
C33 C28 C27 125.9(4) . . ?
N3 C27 C28 112.6(3) . . ?
N3 C27 C26 119.4(3) . . ?
C26 C27 C28 128.1(3) . . ?
C12 N1 Pt1 119.8(2) . . ?
C10 N1 Pt1 125.7(2) . . ?
C10 N1 C12 114.4(3) . . ?
N4 C34 H34 119.0 . . ?
C35 C34 N4 122.0(3) . . ?
C35 C34 H34 119.0 . . ?
C28 C29 Pt1 115.2(3) . . ?
C30 C29 Pt1 126.7(3) . . ?
C30 C29 C28 118.1(3) . . ?
C26 C25 H25 118.8 . . ?
C24 C25 H25 118.8 . . ?
C24 C25 C26 122.4(5) . . ?
C41 C40 H40 119.5 . . ?
C39 C40 H40 119.5 . . ?
C39 C40 C41 121.0(4) . . ?
C40 C41 C42 124.1(3) . . ?
C40 C41 C36 118.1(3) . . ?
C36 C41 C42 117.7(3) . . ?
C44 C45 H45 120.1 . . ?
C46 C45 C44 119.8(3) . . ?
C46 C45 H45 120.1 . . ?
N1 C12 H12 107.9 . . ?
N1 C12 C11 109.2(3) . . ?
N1 C12 C13 110.5(3) . . ?
C11 C12 H12 107.9 . . ?
C13 C12 H12 107.9 . . ?
C13 C12 C11 113.2(3) . . ?
S3 C2 H2A 110.9 . . ?
S3 C2 H2B 110.9 . . ?
H2A C2 H2B 109.0 . . ?
C3 C2 S3 104.1(3) . . ?
C3 C2 H2A 110.9 . . ?
C3 C2 H2B 110.9 . . ?
F1 C31 C30 117.9(4) . . ?
C32 C31 F1 118.4(4) . . ?
C32 C31 C30 123.7(4) . . ?
C29 C30 H30 120.3 . . ?
C31 C30 C29 119.4(4) . . ?
C31 C30 H30 120.3 . . ?
C25 C26 C27 125.9(4) . . ?
C25 C26 C21 116.0(4) . . ?
C21 C26 C27 118.1(4) . . ?
C43 C48 H48 119.6 . . ?
C47 C48 C43 120.9(3) . . ?
C47 C48 H48 119.6 . . ?
C36 C37 H37 119.7 . . ?
C38 C37 H37 119.7 . . ?
C38 C37 C36 120.6(4) . . ?
C28 C33 H33 119.1 . . ?
C32 C33 C28 121.7(4) . . ?
C32 C33 H33 119.1 . . ?
C14 C15 H15 120.2 . . ?
C1 C15 H15 120.2 . . ?
C1 C15 C14 119.5(4) . . ?
C34 C35 H35 120.0 . . ?
C34 C35 C36 120.0(3) . . ?
C36 C35 H35 120.0 . . ?
C37 C36 C41 118.9(3) . . ?
C35 C36 C41 118.2(3) . . ?
C35 C36 C37 122.8(3) . . ?
N3 C19 H19 118.7 . . ?
C20 C19 N3 122.6(4) . . ?
C20 C19 H19 118.7 . . ?
F2 C46 C45 118.8(3) . . ?
F2 C46 C47 117.5(3) . . ?
C45 C46 C47 123.7(3) . . ?
N2 C3 C2 106.8(3) . . ?
N2 C3 H3 107.5 . . ?
N2 C3 C4 114.0(3) . . ?
C2 C3 H3 107.5 . . ?
C4 C3 C2 113.2(3) . . ?
C4 C3 H3 107.5 . . ?
C31 C32 C33 117.6(4) . . ?
C31 C32 H32 121.2 . . ?
C33 C32 H32 121.2 . . ?
S4 C11 H11A 110.1 . . ?
S4 C11 H11B 110.1 . . ?
C12 C11 S4 107.8(3) . . ?
C12 C11 H11A 110.1 . . ?
C12 C11 H11B 110.1 . . ?
H11A C11 H11B 108.5 . . ?
C9 C8 H8 120.0 . . ?
C7 C8 H8 120.0 . . ?
C7 C8 C9 119.9(5) . . ?
C8 C9 H9 119.7 . . ?
C8 C9 C4 120.5(4) . . ?
C4 C9 H9 119.7 . . ?
C40 C39 H39 120.0 . . ?
C40 C39 C38 120.0(4) . . ?
C38 C39 H39 120.0 . . ?
C9 C4 C3 123.2(3) . . ?
C5 C4 C3 118.7(4) . . ?
C5 C4 C9 118.1(4) . . ?
C15 C14 H14 119.5 . . ?
C13 C14 C15 121.0(4) . . ?
C13 C14 H14 119.5 . . ?
C17 C18 H18 119.5 . . ?
C17 C18 C13 121.0(4) . . ?
C13 C18 H18 119.5 . . ?
C21 C22 H22 119.4 . . ?
C23 C22 H22 119.4 . . ?
C23 C22 C21 121.3(5) . . ?
C15 C1 H1 119.7 . . ?
C17 C1 C15 120.6(4) . . ?
C17 C1 H1 119.7 . . ?
C7 C6 H6 120.2 . . ?
C7 C6 C5 119.6(5) . . ?
C5 C6 H6 120.2 . . ?
C48 C47 H47 121.3 . . ?
C46 C47 C48 117.4(3) . . ?
C46 C47 H47 121.3 . . ?
S2 C16 S3 116.5(2) . . ?
N2 C16 S2 127.4(3) . . ?
N2 C16 S3 116.1(3) . . ?
C19 C20 H20 120.1 . . ?
C19 C20 C21 119.9(4) . . ?
C21 C20 H20 120.1 . . ?
C18 C17 H17 120.0 . . ?
C1 C17 C18 120.0(4) . . ?
C1 C17 H17 120.0 . . ?
C22 C21 C26 119.4(4) . . ?
C20 C21 C26 118.6(4) . . ?
C20 C21 C22 122.0(4) . . ?
C14 C13 C12 120.9(4) . . ?
C18 C13 C12 121.2(4) . . ?
C18 C13 C14 117.9(4) . . ?
C8 C7 H7 119.9 . . ?
C6 C7 C8 120.2(5) . . ?
C6 C7 H7 119.9 . . ?
C37 C38 C39 120.9(4) . . ?
C37 C38 H38 119.6 . . ?
C39 C38 H38 119.6 . . ?
C22 C23 H23 120.5 . . ?
C22 C23 C24 119.0(5) . . ?
C24 C23 H23 120.5 . . ?
C25 C24 C23 121.3(4) . . ?
C25 C24 H24 119.3 . . ?
C23 C24 H24 119.3 . . ?
C4 C5 C6 121.6(5) . . ?
C4 C5 H5 119.2 . . ?
C6 C5 H5 119.2 . . ?
S1 C10 S4 114.7(2) . . ?
N1 C10 S1 128.5(3) . . ?
N1 C10 S4 116.7(3) . . ?

loop_
_geom_bond_atom_site_label_1
_geom_bond_atom_site_label_2
_geom_bond_distance
_geom_bond_site_symmetry_2
_geom_bond_publ_flag
Pt2 Pt1 2.9099(2) . ?
Pt2 S1 2.2821(8) . ?
Pt2 N4 2.049(3) . ?
Pt2 C44 1.980(3) . ?
Pt2 N2 2.140(3) . ?
Pt1 S2 2.2905(10) . ?
Pt1 N3 2.037(3) . ?
Pt1 N1 2.151(3) . ?
Pt1 C29 1.982(4) . ?
S2 C16 1.721(4) . ?
S1 C10 1.721(4) . ?
S3 C2 1.809(5) . ?
S3 C16 1.755(4) . ?
S4 C11 1.789(5) . ?
S4 C10 1.752(4) . ?
F2 C46 1.367(4) . ?
N4 C42 1.344(4) . ?
N4 C34 1.377(4) . ?
N3 C27 1.354(5) . ?
N3 C19 1.357(5) . ?
F1 C31 1.369(5) . ?
C44 C43 1.419(5) . ?
C44 C45 1.406(5) . ?
C42 C43 1.465(5) . ?
C42 C41 1.434(5) . ?
N2 C3 1.493(4) . ?
N2 C16 1.307(5) . ?
C43 C48 1.393(5) . ?
C28 C27 1.475(5) . ?
C28 C29 1.410(6) . ?
C28 C33 1.412(5) . ?
C27 C26 1.443(6) . ?
N1 C12 1.483(5) . ?
N1 C10 1.292(5) . ?
C34 H34 0.9500 . ?
C34 C35 1.350(5) . ?
C29 C30 1.397(6) . ?
C25 H25 0.9500 . ?
C25 C26 1.410(6) . ?
C25 C24 1.342(7) . ?
C40 H40 0.9500 . ?
C40 C41 1.418(5) . ?
C40 C39 1.370(5) . ?
C41 C36 1.428(5) . ?
C45 H45 0.9500 . ?
C45 C46 1.368(5) . ?
C12 H12 1.0000 . ?
C12 C11 1.549(6) . ?
C12 C13 1.518(6) . ?
C2 H2A 0.9900 . ?
C2 H2B 0.9900 . ?
C2 C3 1.530(6) . ?
C31 C30 1.383(6) . ?
C31 C32 1.356(7) . ?
C30 H30 0.9500 . ?
C26 C21 1.429(6) . ?
C48 H48 0.9500 . ?
C48 C47 1.384(5) . ?
C37 H37 0.9500 . ?
C37 C36 1.412(5) . ?
C37 C38 1.364(6) . ?
C33 H33 0.9500 . ?
C33 C32 1.367(6) . ?
C15 H15 0.9500 . ?
C15 C14 1.389(7) . ?
C15 C1 1.368(7) . ?
C35 H35 0.9500 . ?
C35 C36 1.410(5) . ?
C19 H19 0.9500 . ?
C19 C20 1.357(6) . ?
C46 C47 1.381(5) . ?
C3 H3 1.0000 . ?
C3 C4 1.494(5) . ?
C32 H32 0.9500 . ?
C11 H11A 0.9900 . ?
C11 H11B 0.9900 . ?
C8 H8 0.9500 . ?
C8 C9 1.378(6) . ?
C8 C7 1.371(8) . ?
C9 H9 0.9500 . ?
C9 C4 1.390(6) . ?
C39 H39 0.9500 . ?
C39 C38 1.396(6) . ?
C4 C5 1.372(6) . ?
C14 H14 0.9500 . ?
C14 C13 1.389(6) . ?
C18 H18 0.9500 . ?
C18 C17 1.384(7) . ?
C18 C13 1.385(6) . ?
C22 H22 0.9500 . ?
C22 C21 1.420(6) . ?
C22 C23 1.348(7) . ?
C1 H1 0.9500 . ?
C1 C17 1.365(7) . ?
C6 H6 0.9500 . ?
C6 C7 1.369(8) . ?
C6 C5 1.373(8) . ?
C47 H47 0.9500 . ?
C20 H20 0.9500 . ?
C20 C21 1.400(6) . ?
C17 H17 0.9500 . ?
C7 H7 0.9500 . ?
C38 H38 0.9500 . ?
C23 H23 0.9500 . ?
C23 C24 1.397(8) . ?
C24 H24 0.9500 . ?
C5 H5 0.9500 . ?

loop_
_geom_torsion_atom_site_label_1
_geom_torsion_atom_site_label_2
_geom_torsion_atom_site_label_3
_geom_torsion_atom_site_label_4
_geom_torsion
_geom_torsion_site_symmetry_1
_geom_torsion_site_symmetry_2
_geom_torsion_site_symmetry_3
_geom_torsion_site_symmetry_4
_geom_torsion_publ_flag
Pt2 S1 C10 S4 -150.87(17) . . . . ?
Pt2 S1 C10 N1 26.9(4) . . . . ?
Pt2 N4 C42 C43 8.9(4) . . . . ?
Pt2 N4 C42 C41 -172.8(3) . . . . ?
Pt2 N4 C34 C35 -174.5(3) . . . . ?
Pt2 C44 C43 C42 1.9(4) . . . . ?
Pt2 C44 C43 C48 -171.4(3) . . . . ?
Pt2 C44 C45 C46 173.7(3) . . . . ?
Pt2 N2 C3 C2 161.4(2) . . . . ?
Pt2 N2 C3 C4 35.5(4) . . . . ?
Pt2 N2 C16 S2 0.5(5) . . . . ?
Pt2 N2 C16 S3 178.02(16) . . . . ?
Pt1 S2 C16 S3 -150.57(17) . . . . ?
Pt1 S2 C16 N2 26.9(4) . . . . ?
Pt1 N3 C27 C28 -10.3(4) . . . . ?
Pt1 N3 C27 C26 170.4(3) . . . . ?
Pt1 N3 C19 C20 -177.3(3) . . . . ?
Pt1 N1 C12 C11 -175.3(3) . . . . ?
Pt1 N1 C12 C13 59.6(4) . . . . ?
Pt1 N1 C10 S1 -1.2(5) . . . . ?
Pt1 N1 C10 S4 176.59(17) . . . . ?
Pt1 C29 C30 C31 -177.8(3) . . . . ?
S3 C2 C3 N2 35.7(3) . . . . ?
S3 C2 C3 C4 162.0(3) . . . . ?
F2 C46 C47 C48 177.7(3) . . . . ?
N4 C42 C43 C44 -7.1(5) . . . . ?
N4 C42 C43 C48 165.9(4) . . . . ?
N4 C42 C41 C40 160.0(4) . . . . ?
N4 C42 C41 C36 -16.1(6) . . . . ?
N4 C34 C35 C36 -8.3(7) . . . . ?
N3 C27 C26 C25 -168.3(4) . . . . ?
N3 C27 C26 C21 9.1(5) . . . . ?
N3 C19 C20 C21 5.1(7) . . . . ?
F1 C31 C30 C29 180.0(4) . . . . ?
F1 C31 C32 C33 -179.8(4) . . . . ?
C44 C43 C48 C47 -4.6(6) . . . . ?
C44 C45 C46 F2 -178.1(3) . . . . ?
C44 C45 C46 C47 -1.4(6) . . . . ?
C42 N4 C34 C35 1.7(6) . . . . ?
C42 C43 C48 C47 -177.2(4) . . . . ?
C42 C41 C36 C37 -175.2(4) . . . . ?
C42 C41 C36 C35 9.4(6) . . . . ?
N2 C3 C4 C9 44.2(5) . . . . ?
N2 C3 C4 C5 -139.6(4) . . . . ?
C43 C44 C45 C46 -1.0(5) . . . . ?
C43 C42 C41 C40 -21.9(6) . . . . ?
C43 C42 C41 C36 162.0(4) . . . . ?
C43 C48 C47 C46 2.1(6) . . . . ?
C28 C27 C26 C25 12.6(6) . . . . ?
C28 C27 C26 C21 -170.1(4) . . . . ?
C28 C29 C30 C31 1.6(6) . . . . ?
C28 C33 C32 C31 -1.8(6) . . . . ?
C27 N3 C19 C20 -1.6(6) . . . . ?
C27 C28 C29 Pt1 -1.1(4) . . . . ?
C27 C28 C29 C30 179.4(3) . . . . ?
C27 C28 C33 C32 -179.7(4) . . . . ?
C27 C26 C21 C22 174.0(4) . . . . ?
C27 C26 C21 C20 -5.6(6) . . . . ?
N1 C12 C11 S4 -2.3(4) . . . . ?
N1 C12 C13 C14 -103.8(4) . . . . ?
N1 C12 C13 C18 74.7(4) . . . . ?
C34 N4 C42 C43 -167.6(3) . . . . ?
C34 N4 C42 C41 10.7(6) . . . . ?
C34 C35 C36 C41 2.3(6) . . . . ?
C34 C35 C36 C37 -172.9(4) . . . . ?
C29 C28 C27 N3 7.4(5) . . . . ?
C29 C28 C27 C26 -173.3(4) . . . . ?
C29 C28 C33 C32 5.4(6) . . . . ?
C25 C26 C21 C22 -8.4(6) . . . . ?
C25 C26 C21 C20 171.9(4) . . . . ?
C40 C41 C36 C37 8.4(6) . . . . ?
C40 C41 C36 C35 -166.9(4) . . . . ?
C40 C39 C38 C37 4.9(7) . . . . ?
C41 C42 C43 C44 174.8(4) . . . . ?
C41 C42 C43 C48 -12.2(6) . . . . ?
C41 C40 C39 C38 -1.3(6) . . . . ?
C45 C44 C43 C42 177.3(3) . . . . ?
C45 C44 C43 C48 4.0(5) . . . . ?
C45 C46 C47 C48 0.9(6) . . . . ?
C12 N1 C10 S1 -177.8(3) . . . . ?
C12 N1 C10 S4 -0.1(4) . . . . ?
C2 S3 C16 S2 -172.6(2) . . . . ?
C2 S3 C16 N2 9.6(3) . . . . ?
C2 C3 C4 C9 -78.1(5) . . . . ?
C2 C3 C4 C5 98.1(5) . . . . ?
C30 C31 C32 C33 -2.0(7) . . . . ?
C26 C25 C24 C23 -1.0(7) . . . . ?
C33 C28 C27 N3 -167.6(4) . . . . ?
C33 C28 C27 C26 11.6(6) . . . . ?
C33 C28 C29 Pt1 174.3(3) . . . . ?
C33 C28 C29 C30 -5.1(5) . . . . ?
C15 C14 C13 C12 178.7(4) . . . . ?
C15 C14 C13 C18 0.2(6) . . . . ?
C15 C1 C17 C18 0.2(7) . . . . ?
C36 C37 C38 C39 -1.6(7) . . . . ?
C19 N3 C27 C28 173.7(3) . . . . ?
C19 N3 C27 C26 -5.6(5) . . . . ?
C19 C20 C21 C26 -1.2(6) . . . . ?
C19 C20 C21 C22 179.2(4) . . . . ?
C3 N2 C16 S2 -166.3(3) . . . . ?
C3 N2 C16 S3 11.2(4) . . . . ?
C3 C4 C5 C6 -178.6(5) . . . . ?
C32 C31 C30 C29 2.1(7) . . . . ?
C11 S4 C10 S1 176.9(2) . . . . ?
C11 S4 C10 N1 -1.2(3) . . . . ?
C11 C12 C13 C14 133.4(4) . . . . ?
C11 C12 C13 C18 -48.1(5) . . . . ?
C8 C9 C4 C3 178.6(4) . . . . ?
C8 C9 C4 C5 2.4(7) . . . . ?
C9 C8 C7 C6 -0.8(8) . . . . ?
C9 C4 C5 C6 -2.3(8) . . . . ?
C39 C40 C41 C42 178.6(4) . . . . ?
C39 C40 C41 C36 -5.3(6) . . . . ?
C14 C15 C1 C17 1.1(6) . . . . ?
C22 C23 C24 C25 -3.8(8) . . . . ?
C1 C15 C14 C13 -1.3(6) . . . . ?
C16 S3 C2 C3 -25.7(3) . . . . ?
C16 N2 C3 C2 -31.0(4) . . . . ?
C16 N2 C3 C4 -156.9(3) . . . . ?
C17 C18 C13 C12 -177.4(4) . . . . ?
C17 C18 C13 C14 1.2(6) . . . . ?
C21 C22 C23 C24 2.1(8) . . . . ?
C13 C12 C11 S4 121.2(3) . . . . ?
C13 C18 C17 C1 -1.4(6) . . . . ?
C7 C8 C9 C4 -0.9(7) . . . . ?
C7 C6 C5 C4 0.7(10) . . . . ?
C38 C37 C36 C41 -5.2(7) . . . . ?
C38 C37 C36 C35 170.0(5) . . . . ?
C23 C22 C21 C26 4.1(7) . . . . ?
C23 C22 C21 C20 -176.2(5) . . . . ?
C24 C25 C26 C27 -175.6(4) . . . . ?
C24 C25 C26 C21 7.0(6) . . . . ?
C5 C6 C7 C8 0.9(10) . . . . ?
C10 S4 C11 C12 2.0(3) . . . . ?
C10 N1 C12 C11 1.6(5) . . . . ?
C10 N1 C12 C13 -123.5(4) . . . . ?
